data_4508603
loop_
_publ_author_name
'Han, Runfeng'
'Qi, Jing'
'Gu, Jixiang'
'Ma, Donghui'
'Xie, Xingang'
'She, Xuegong'

_publ_section_title
;
 N-Heterocyclic Carbene-Catalyzed Formal [3+2] Annulation of Alkynyl
 Aldehydes with Nitrosobenzenes: A Highly Regioselective Umpolung Strategy
;
_journal_issue 12
_journal_name_full 'ACS Catalysis'
_journal_page_first 2705
_journal_paper_doi 10.1021/cs400602v
_journal_volume 3
_journal_year 2013
_chemical_formula_moiety 'C15 H10 Cl N O2'
_chemical_formula_sum 'C15 H10 Cl N O2'
_chemical_formula_weight 271.69
_chemical_name_systematic
;
 ? 
;
_space_group_crystal_system monoclinic
_space_group_IT_number 14
_space_group_name_Hall '-P 2yn'
_space_group_name_H-M_alt 'P 1 21/n 1'
_symmetry_space_group_name_Hall '-P 2yn'
_symmetry_space_group_name_H-M 'P 1 21/n 1'
_atom_sites_solution_hydrogens geom
_atom_sites_solution_primary iterative
_atom_sites_solution_secondary difmap
_audit_creation_date 2013-07-23
_audit_creation_method
;
  Olex2 1.2
  (compiled Apr 23 2013 17:54:37, GUI svn.r4466)
;
_cell_angle_alpha 90.00
_cell_angle_beta 95.947(4)
_cell_angle_gamma 90.00
_cell_formula_units_Z 4
_cell_length_a 3.9967(2)
_cell_length_b 25.9143(12)
_cell_length_c 12.3646(6)
_cell_measurement_reflns_used 1478
_cell_measurement_temperature 292.23(10)
_cell_measurement_theta_max 28.4074
_cell_measurement_theta_min 3.1381
_cell_volume 1273.73(11)
_computing_cell_refinement
;
CrysAlisPro, Agilent Technologies,
Version 1.171.36.20 (release 27-06-2012 CrysAlis171 .NET)
(compiled Jul 11 2012,15:38:31)
;
_computing_data_collection
;
CrysAlisPro, Agilent Technologies,
Version 1.171.36.20 (release 27-06-2012 CrysAlis171 .NET)
(compiled Jul 11 2012,15:38:31)
;
_computing_data_reduction
;
CrysAlisPro, Agilent Technologies,
Version 1.171.36.20 (release 27-06-2012 CrysAlis171 .NET)
(compiled Jul 11 2012,15:38:31)
;
_computing_molecular_graphics
;
O. V. Dolomanov, L. J. Bourhis, R. J. Gildea, J. A. K. Howard and H. Puschmann,
OLEX2: a complete structure solution, refinement and analysis program.
J. Appl. Cryst. (2009). 42, 339-341.
;
_computing_publication_material
;
O. V. Dolomanov, L. J. Bourhis, R. J. Gildea, J. A. K. Howard and H. Puschmann,
OLEX2: a complete structure solution, refinement and analysis program.
J. Appl. Cryst. (2009). 42, 339-341.
;
_computing_structure_refinement
;
SHELXL, G.M. Sheldrick, Acta Cryst.
(2008). A64, 112-122
;
_computing_structure_solution 'SUPERFLIP, J. Appl. Cryst. (2007) 40, 786-790'
_diffrn_ambient_temperature 292.23(10)
_diffrn_detector_area_resol_mean 16.0733
_diffrn_measured_fraction_theta_full 0.9970
_diffrn_measured_fraction_theta_max 0.9736
_diffrn_measurement_details
;
  1 omega  -93.00  -58.00   1.0000    8.0000
omega____ theta____ kappa____ phi______ frames
    -      -19.1930  178.0000  120.0000 35

  2 omega  -38.00   85.00   1.0000    8.0000
omega____ theta____ kappa____ phi______ frames
    -       22.6305  -19.0000  -90.0000 123

  3 omega    7.00   69.00   1.0000    8.0000
omega____ theta____ kappa____ phi______ frames
    -       22.6305   13.0000  144.3093 62
;
_diffrn_measurement_device_type 'SuperNova, Dual, Cu at zero, Eos'
_diffrn_measurement_method '\w scans'
_diffrn_orient_matrix_UB_11 -0.1330701000
_diffrn_orient_matrix_UB_12 0.0181650000
_diffrn_orient_matrix_UB_13 -0.0079128000
_diffrn_orient_matrix_UB_21 0.0604148000
_diffrn_orient_matrix_UB_22 0.0082043000
_diffrn_orient_matrix_UB_23 -0.0491465000
_diffrn_orient_matrix_UB_31 -0.1023850000
_diffrn_orient_matrix_UB_32 -0.0187609000
_diffrn_orient_matrix_UB_33 -0.0291184000
_diffrn_radiation_monochromator mirror
_diffrn_radiation_type 'Mo K\a'
_diffrn_radiation_wavelength 0.7107
_diffrn_reflns_av_R_equivalents 0.0235
_diffrn_reflns_av_unetI/netI 0.0427
_diffrn_reflns_limit_h_max 3
_diffrn_reflns_limit_h_min -5
_diffrn_reflns_limit_k_max 31
_diffrn_reflns_limit_k_min -33
_diffrn_reflns_limit_l_max 16
_diffrn_reflns_limit_l_min -13
_diffrn_reflns_number 5129
_diffrn_reflns_theta_full 28.47
_diffrn_reflns_theta_max 28.47
_diffrn_reflns_theta_min 3.14
_diffrn_source 'SuperNova (Mo) X-ray Source'
_exptl_absorpt_coefficient_mu 0.296
_exptl_absorpt_correction_T_max 1.00000
_exptl_absorpt_correction_T_min 0.85691
_exptl_absorpt_correction_type multi-scan
_exptl_absorpt_process_details
;
CrysAlisPro, Agilent Technologies,
Version 1.171.36.20 (release 27-06-2012 CrysAlis171 .NET)
(compiled Jul 11 2012,15:38:31)
Empirical absorption correction using spherical harmonics,
 implemented in SCALE3 ABSPACK scaling algorithm.
;
_exptl_crystal_colour
;
;
_exptl_crystal_density_diffrn 1.417
_exptl_crystal_density_method 'not measured'
_exptl_crystal_description
;
;
_exptl_crystal_F_000 560
_refine_diff_density_max 0.161
_refine_diff_density_min -0.199
_refine_diff_density_rms 0.040
_refine_ls_extinction_method none
_refine_ls_goodness_of_fit_ref 1.050
_refine_ls_hydrogen_treatment constr
_refine_ls_matrix_type full
_refine_ls_number_parameters 172
_refine_ls_number_reflns 2877
_refine_ls_number_restraints 0
_refine_ls_restrained_S_all 1.050
_refine_ls_R_factor_all 0.0815
_refine_ls_R_factor_gt 0.0511
_refine_ls_shift/su_max 0.000
_refine_ls_shift/su_mean 0.000
_refine_ls_structure_factor_coef Fsqd
_refine_ls_weighting_details 'calc w=1/[\s^2^(Fo^2^)+(0.0373P)^2^+0.2109P] where P=(Fo^2^+2Fc^2^)/3'
_refine_ls_weighting_scheme calc
_refine_ls_wR_factor_gt 0.0998
_refine_ls_wR_factor_ref 0.1207
_reflns_number_gt 1922
_reflns_number_total 2877
_reflns_threshold_expression >2sigma(I)
_cod_data_source_file cs400602v_si_001.cif
_cod_data_source_block exp_470
_cod_original_cell_volume 1273.72(11)
_cod_database_code 4508603
_reflns_odcompleteness_completeness 99.70
_reflns_odcompleteness_iscentric 1
_reflns_odcompleteness_theta 26.32
_olex2_refinement_description
;
1. Fixed Uiso
 At 1.2 times of:
  All C(H) groups
2.a Aromatic/amide H refined with riding coordinates:
 C15(H15), C14(H14), C8(H8), C12(H12), C5(H5), C11(H11), C2(H2), C1(H1),
 C4(H4), C3(H3)
;

loop_
_space_group_symop_id
_space_group_symop_operation_xyz
1 'x, y, z'
2 '-x+1/2, y+1/2, -z+1/2'
3 '-x, -y, -z'
4 'x-1/2, -y-1/2, z-1/2'

loop_
_atom_site_label
_atom_site_type_symbol
_atom_site_fract_x
_atom_site_fract_y
_atom_site_fract_z
_atom_site_U_iso_or_equiv
_atom_site_adp_type
_atom_site_occupancy
_atom_site_symmetry_multiplicity
_atom_site_calc_flag
_atom_site_refinement_flags_posn
Cl1 Cl 0.21122(18) 0.24820(3) 0.40825(6) 0.0783(3) Uani 1 1 d .
O1 O 0.4051(4) 0.37513(5) -0.04424(11) 0.0497(4) Uani 1 1 d .
O2 O 0.9043(4) 0.45068(6) 0.13894(13) 0.0635(5) Uani 1 1 d .
N1 N 0.5611(5) 0.38682(6) 0.06001(13) 0.0494(5) Uani 1 1 d .
C10 C 0.4761(5) 0.35406(7) 0.14294(16) 0.0420(5) Uani 1 1 d .
C9 C 0.7438(5) 0.43219(8) 0.05844(18) 0.0480(5) Uani 1 1 d .
C7 C 0.4986(5) 0.41429(7) -0.10945(17) 0.0444(5) Uani 1 1 d .
C13 C 0.3171(5) 0.28876(8) 0.30529(18) 0.0517(6) Uani 1 1 d .
C6 C 0.3658(5) 0.41041(8) -0.22368(17) 0.0482(5) Uani 1 1 d .
C15 C 0.2992(5) 0.30911(8) 0.11707(17) 0.0476(5) Uani 1 1 d .
H15 H 0.2343 0.3009 0.0447 0.057 Uiso 1 1 calc R
C14 C 0.2188(6) 0.27641(8) 0.19899(18) 0.0529(6) Uani 1 1 d .
H14 H 0.0987 0.2462 0.1820 0.064 Uiso 1 1 calc R
C8 C 0.6987(5) 0.44808(8) -0.05354(17) 0.0498(5) Uani 1 1 d .
H8 H 0.7936 0.4772 -0.0821 0.060 Uiso 1 1 calc R
C12 C 0.4926(6) 0.33339(9) 0.33124(17) 0.0574(6) Uani 1 1 d .
H12 H 0.5572 0.3414 0.4037 0.069 Uiso 1 1 calc R
C5 C 0.2134(6) 0.36606(9) -0.26643(19) 0.0613(6) Uani 1 1 d .
H5 H 0.1902 0.3377 -0.2218 0.074 Uiso 1 1 calc R
C11 C 0.5738(6) 0.36643(8) 0.25044(17) 0.0541(6) Uani 1 1 d .
H11 H 0.6927 0.3966 0.2680 0.065 Uiso 1 1 calc R
C2 C 0.2756(7) 0.45005(12) -0.3995(2) 0.0782(8) Uani 1 1 d .
H2 H 0.2958 0.4785 -0.4442 0.094 Uiso 1 1 calc R
C1 C 0.3954(7) 0.45256(9) -0.2907(2) 0.0648(7) Uani 1 1 d .
H1 H 0.4962 0.4827 -0.2624 0.078 Uiso 1 1 calc R
C4 C 0.0951(7) 0.36379(11) -0.3754(2) 0.0748(8) Uani 1 1 d .
H4 H -0.0063 0.3338 -0.4040 0.090 Uiso 1 1 calc R
C3 C 0.1270(7) 0.40573(13) -0.4415(2) 0.0795(8) Uani 1 1 d .
H3 H 0.0478 0.4040 -0.5148 0.095 Uiso 1 1 calc R

loop_
_atom_site_aniso_label
_atom_site_aniso_U_11
_atom_site_aniso_U_22
_atom_site_aniso_U_33
_atom_site_aniso_U_23
_atom_site_aniso_U_13
_atom_site_aniso_U_12
Cl1 0.0729(5) 0.0922(5) 0.0691(5) 0.0367(4) 0.0045(3) -0.0031(4)
O1 0.0594(10) 0.0497(8) 0.0390(8) -0.0009(7) 0.0006(7) -0.0091(7)
O2 0.0720(12) 0.0553(9) 0.0597(10) -0.0009(8) -0.0108(9) -0.0160(8)
N1 0.0587(12) 0.0481(10) 0.0401(10) -0.0021(8) -0.0008(8) -0.0094(9)
C10 0.0432(12) 0.0408(10) 0.0417(11) -0.0002(9) 0.0027(9) 0.0036(9)
C9 0.0480(13) 0.0409(11) 0.0546(13) 0.0012(10) 0.0030(10) 0.0020(10)
C7 0.0456(12) 0.0429(11) 0.0455(12) 0.0041(9) 0.0089(9) 0.0052(9)
C13 0.0455(13) 0.0563(13) 0.0526(13) 0.0152(11) 0.0010(10) 0.0053(11)
C6 0.0472(13) 0.0544(13) 0.0442(12) 0.0018(10) 0.0096(10) 0.0053(10)
C15 0.0521(13) 0.0486(12) 0.0422(12) -0.0047(10) 0.0050(10) -0.0037(10)
C14 0.0517(14) 0.0501(12) 0.0569(14) 0.0034(11) 0.0049(11) -0.0035(10)
C8 0.0531(14) 0.0434(11) 0.0528(13) 0.0043(10) 0.0049(10) -0.0020(10)
C12 0.0577(15) 0.0718(15) 0.0406(12) 0.0032(11) -0.0044(10) 0.0028(12)
C5 0.0656(17) 0.0673(15) 0.0502(14) -0.0002(12) 0.0026(12) -0.0048(13)
C11 0.0594(15) 0.0538(12) 0.0471(13) -0.0012(11) -0.0035(11) -0.0067(11)
C2 0.086(2) 0.093(2) 0.0554(16) 0.0227(16) 0.0103(14) 0.0021(17)
C1 0.0750(18) 0.0653(15) 0.0548(15) 0.0088(12) 0.0094(12) -0.0007(13)
C4 0.078(2) 0.0893(19) 0.0549(16) -0.0092(15) -0.0039(14) -0.0094(16)
C3 0.075(2) 0.118(2) 0.0443(14) 0.0025(16) 0.0011(13) 0.0023(18)

loop_
_atom_type_symbol
_atom_type_description
_atom_type_scat_dispersion_real
_atom_type_scat_dispersion_imag
_atom_type_scat_source
C C 0.0033 0.0016 'International Tables Vol C Tables 4.2.6.8 and 6.1.1.4'
H H 0.0000 0.0000 'International Tables Vol C Tables 4.2.6.8 and 6.1.1.4'
N N 0.0061 0.0033 'International Tables Vol C Tables 4.2.6.8 and 6.1.1.4'
O O 0.0106 0.0060 'International Tables Vol C Tables 4.2.6.8 and 6.1.1.4'
Cl Cl 0.1484 0.1585 'International Tables Vol C Tables 4.2.6.8 and 6.1.1.4'

loop_
_geom_angle_atom_site_label_1
_geom_angle_atom_site_label_2
_geom_angle_atom_site_label_3
_geom_angle
C7 O1 N1 104.93(14)
C10 N1 O1 115.01(15)
C9 N1 O1 110.76(16)
C9 N1 C10 133.89(17)
C15 C10 N1 119.90(18)
C15 C10 C11 120.26(19)
C11 C10 N1 119.83(18)
O2 C9 N1 123.6(2)
O2 C9 C8 132.4(2)
N1 C9 C8 104.04(18)
O1 C7 C6 115.07(17)
C8 C7 O1 111.54(18)
C8 C7 C6 133.38(19)
C14 C13 Cl1 119.64(18)
C14 C13 C12 120.6(2)
C12 C13 Cl1 119.72(18)
C5 C6 C7 121.99(19)
C5 C6 C1 119.3(2)
C1 C6 C7 118.7(2)
C10 C15 H15 120.0
C10 C15 C14 119.90(19)
C14 C15 H15 120.0
C13 C14 C15 119.6(2)
C13 C14 H14 120.2
C15 C14 H14 120.2
C9 C8 H8 125.6
C7 C8 C9 108.71(19)
C7 C8 H8 125.6
C13 C12 H12 119.8
C13 C12 C11 120.4(2)
C11 C12 H12 119.8
C6 C5 H5 119.9
C6 C5 C4 120.1(2)
C4 C5 H5 119.9
C10 C11 H11 120.4
C12 C11 C10 119.2(2)
C12 C11 H11 120.4
C1 C2 H2 119.9
C3 C2 H2 119.9
C3 C2 C1 120.1(3)
C6 C1 H1 119.9
C2 C1 C6 120.2(2)
C2 C1 H1 119.9
C5 C4 H4 119.9
C3 C4 C5 120.2(3)
C3 C4 H4 119.9
C2 C3 C4 120.0(2)
C2 C3 H3 120.0
C4 C3 H3 120.0

loop_
_geom_bond_atom_site_label_1
_geom_bond_atom_site_label_2
_geom_bond_distance
Cl1 C13 1.737(2)
O1 N1 1.406(2)
O1 C7 1.372(2)
O2 C9 1.224(2)
N1 C10 1.400(2)
N1 C9 1.385(3)
C10 C15 1.383(3)
C10 C11 1.384(3)
C9 C8 1.438(3)
C7 C6 1.460(3)
C7 C8 1.330(3)
C13 C14 1.370(3)
C13 C12 1.373(3)
C6 C5 1.380(3)
C6 C1 1.383(3)
C15 H15 0.9300
C15 C14 1.384(3)
C14 H14 0.9300
C8 H8 0.9300
C12 H12 0.9300
C12 C11 1.380(3)
C5 H5 0.9300
C5 C4 1.382(3)
C11 H11 0.9300
C2 H2 0.9300
C2 C1 1.382(3)
C2 C3 1.370(4)
C1 H1 0.9300
C4 H4 0.9300
C4 C3 1.374(4)
C3 H3 0.9300

loop_
_geom_torsion_atom_site_label_1
_geom_torsion_atom_site_label_2
_geom_torsion_atom_site_label_3
_geom_torsion_atom_site_label_4
_geom_torsion
Cl1 C13 C14 C15 179.10(16)
Cl1 C13 C12 C11 -178.93(17)
O1 N1 C10 C15 10.7(3)
O1 N1 C10 C11 -170.27(18)
O1 N1 C9 O2 -179.7(2)
O1 N1 C9 C8 -0.9(2)
O1 C7 C6 C5 -11.9(3)
O1 C7 C6 C1 168.3(2)
O1 C7 C8 C9 -1.1(2)
O2 C9 C8 C7 179.9(2)
N1 O1 C7 C6 179.79(16)
N1 O1 C7 C8 0.5(2)
N1 C10 C15 C14 179.20(19)
N1 C10 C11 C12 -179.0(2)
N1 C9 C8 C7 1.2(2)
C10 N1 C9 O2 7.5(4)
C10 N1 C9 C8 -173.7(2)
C10 C15 C14 C13 -0.4(3)
C9 N1 C10 C15 -176.8(2)
C9 N1 C10 C11 2.3(4)
C7 O1 N1 C10 174.59(16)
C7 O1 N1 C9 0.3(2)
C7 C6 C5 C4 -179.1(2)
C7 C6 C1 C2 179.3(2)
C13 C12 C11 C10 0.0(3)
C6 C7 C8 C9 179.8(2)
C6 C5 C4 C3 -0.4(4)
C15 C10 C11 C12 0.0(3)
C14 C13 C12 C11 -0.2(4)
C8 C7 C6 C5 167.2(2)
C8 C7 C6 C1 -12.6(4)
C12 C13 C14 C15 0.4(3)
C5 C6 C1 C2 -0.5(4)
C5 C4 C3 C2 -0.2(4)
C11 C10 C15 C14 0.1(3)
C1 C6 C5 C4 0.7(4)
C1 C2 C3 C4 0.4(4)
C3 C2 C1 C6 0.0(4)
